data_7023698
loop_
_publ_author_name
'Huang, Wei'
'Liu, Tao'
'Wu, Dayu'
'Cheng, Jiajun'
'Ouyang, Z. W.'
'Duan, Chunying'

_publ_section_title
;
 Field-induced slow relaxation of magnetization in a tetrahedral Co(ii)
 complex with easy plane anisotropy.
;
_journal_issue 43
_journal_name_full 'Dalton transactions (Cambridge, England : 2003)'
_journal_page_first 15326
_journal_page_last 15331
_journal_paper_doi 10.1039/c3dt51801a
_journal_volume 42
_journal_year 2013
_chemical_formula_sum 'C14 H12 Br2 Co N2 O0'
_chemical_formula_weight 427.01
_chemical_name_systematic
; 
 ? 
;
_space_group_IT_number 14
_symmetry_cell_setting monoclinic
_symmetry_space_group_name_Hall '-P 2ybc'
_symmetry_space_group_name_H-M 'P 1 21/c 1'
_atom_sites_solution_hydrogens geom
_atom_sites_solution_primary direct
_atom_sites_solution_secondary difmap
_audit_creation_method SHELXL-97
_cell_angle_alpha 90.00
_cell_angle_beta 112.62(3)
_cell_angle_gamma 90.00
_cell_formula_units_Z 4
_cell_length_a 9.422(5)
_cell_length_b 18.361(9)
_cell_length_c 9.331(4)
_cell_measurement_reflns_used 971
_cell_measurement_temperature 296(2)
_cell_measurement_theta_max 20.54
_cell_measurement_theta_min 2.84
_cell_volume 1490.1(13)
_computing_cell_refinement 'Bruker SMART'
_computing_data_collection 'Bruker SMART'
_computing_data_reduction 'Bruker SAINT'
_computing_molecular_graphics 'Bruker SHELXTL'
_computing_publication_material 'Bruker SHELXTL'
_computing_structure_refinement 'Bruker SHELXTL'
_computing_structure_solution 'Bruker SHELXTL'
_diffrn_ambient_temperature 296(2)
_diffrn_measured_fraction_theta_full 0.974
_diffrn_measured_fraction_theta_max 0.974
_diffrn_measurement_device_type 'CCD area detector'
_diffrn_measurement_method 'phi and omega scans'
_diffrn_radiation_monochromator graphite
_diffrn_radiation_source 'fine-focus sealed tube'
_diffrn_radiation_type MoK\a
_diffrn_radiation_wavelength 0.71073
_diffrn_reflns_av_R_equivalents 0.10
_diffrn_reflns_limit_h_max 8
_diffrn_reflns_limit_h_min -11
_diffrn_reflns_limit_k_max 21
_diffrn_reflns_limit_k_min -21
_diffrn_reflns_limit_l_max 11
_diffrn_reflns_limit_l_min -11
_diffrn_reflns_number 6841
_diffrn_reflns_theta_full 24.99
_diffrn_reflns_theta_max 24.99
_diffrn_reflns_theta_min 2.59
_exptl_absorpt_coefficient_mu 6.501
_exptl_absorpt_correction_T_max 0.875
_exptl_absorpt_correction_T_min 0.354
_exptl_absorpt_correction_type multi-scan
_exptl_absorpt_process_details
;
The insufficient R value in the absence of disorder and solvent may be associated with the relative high Rint value although the absorption correction (multi-scan) was undertaken.
Rint value is 0.2274 and 0.1555 before and after absorption correction, respectively. 
;
_exptl_crystal_colour green
_exptl_crystal_density_diffrn 1.903
_exptl_crystal_density_method 'not measured'
_exptl_crystal_description prism
_exptl_crystal_F_000 828
_exptl_crystal_size_max 0.18
_exptl_crystal_size_mid 0.10
_exptl_crystal_size_min 0.08
_refine_diff_density_max 1.504
_refine_diff_density_min -1.168
_refine_diff_density_rms 0.239
_refine_ls_extinction_coef 0.0149(12)
_refine_ls_extinction_expression Fc^*^=kFc[1+0.001xFc^2^\l^3^/sin(2\q)]^-1/4^
_refine_ls_extinction_method SHELXL
_refine_ls_goodness_of_fit_ref 0.985
_refine_ls_hydrogen_treatment mixed
_refine_ls_matrix_type full
_refine_ls_number_parameters 173
_refine_ls_number_reflns 2549
_refine_ls_number_restraints 0
_refine_ls_restrained_S_all 0.985
_refine_ls_R_factor_all 0.1852
_refine_ls_R_factor_gt 0.0868
_refine_ls_shift/su_max 0.000
_refine_ls_shift/su_mean 0.000
_refine_ls_structure_factor_coef Fsqd
_refine_ls_weighting_details 'calc w=1/[\s^2^(Fo^2^)+(0.0005P)^2^+0.0000P] where P=(Fo^2^+2Fc^2^)/3'
_refine_ls_weighting_scheme calc
_refine_ls_wR_factor_gt 0.1309
_refine_ls_wR_factor_ref 0.1504
_reflns_number_gt 1068
_reflns_number_total 2549
_reflns_threshold_expression >2sigma(I)
_cod_data_source_file c3dt51801a.txt
_cod_data_source_block tt
_cod_depositor_comments
;
The following automatic conversions were performed:

'_symmetry_cell_setting' value 'Monoclinic' changed to 'monoclinic'
according to /home/saulius/struct/CIF-dictionaries/cif_core.dic
dictionary named 'cif_core.dic' version 2.4.2 from 2011-04-26.

Automatic conversion script
Id: cif_fix_values 1891 2012-01-12 08:04:46Z andrius 
;
_cod_original_sg_symbol_H-M 'P2(1)/c  '
_cod_database_code 7023698
_diffrn_reflns_av_uneti//neti 0.2427

loop_
_symmetry_equiv_pos_as_xyz
'x, y, z'
'-x, y+1/2, -z+1/2'
'-x, -y, -z'
'x, -y-1/2, z-1/2'

loop_
_atom_site_label
_atom_site_type_symbol
_atom_site_fract_x
_atom_site_fract_y
_atom_site_fract_z
_atom_site_U_iso_or_equiv
_atom_site_adp_type
_atom_site_occupancy
_atom_site_symmetry_multiplicity
_atom_site_calc_flag
_atom_site_refinement_flags
Co1 Co 0.66536(15) 0.13143(10) 0.75246(19) 0.0436(6) Uani 1 1 d .
Br1 Br 0.79653(15) 0.24103(9) 0.76696(19) 0.0754(7) Uani 1 1 d .
Br2 Br 0.74254(14) 0.03276(9) 0.63612(16) 0.0594(6) Uani 1 1 d .
C1 C 0.5541(14) 0.0646(8) 1.1958(14) 0.044(4) Uani 1 1 d .
H1A H 0.5263 0.0494 1.2765 0.053 Uiso 1 1 calc R
C2 C 0.6982(15) 0.0655(8) 1.2128(14) 0.050(4) Uani 1 1 d .
H2A H 0.7721 0.0538 1.3097 0.060 Uiso 1 1 calc R
C3 C 0.7488(13) 0.0831(7) 1.0921(15) 0.044(4) Uani 1 1 d .
C4 C 0.9108(12) 0.0879(9) 1.1058(13) 0.059(4) Uani 1 1 d .
H4A H 0.9131 0.1030 1.0082 0.088 Uiso 1 1 calc R
H4B H 0.9588 0.0410 1.1333 0.088 Uiso 1 1 calc R
H4C H 0.9651 0.1227 1.1846 0.088 Uiso 1 1 calc R
C5 C 0.4905(11) 0.1063(8) 0.9332(14) 0.041(4) Uani 1 1 d .
C6 C 0.4425(14) 0.0870(8) 1.0546(16) 0.056(4) Uani 1 1 d .
C7 C 0.2779(14) 0.0925(8) 1.0224(16) 0.048(4) Uani 1 1 d .
H7A H 0.2456 0.0800 1.1016 0.058 Uiso 1 1 calc R
C8 C 0.1687(15) 0.1147(8) 0.8847(17) 0.054(4) Uani 1 1 d .
H8A H 0.0653 0.1179 0.8692 0.065 Uiso 1 1 calc R
C9 C 0.2240(12) 0.1329(8) 0.7641(16) 0.052(4) Uani 1 1 d .
C10 C 0.3780(12) 0.1268(7) 0.7816(14) 0.038(3) Uani 1 1 d .
C11 C 0.1250(13) 0.1604(9) 0.6161(19) 0.061(5) Uani 1 1 d .
H11A H 0.0205 0.1658 0.5936 0.073 Uiso 1 1 calc R
C12 C 0.1802(14) 0.1779(10) 0.5130(18) 0.065(5) Uani 1 1 d .
H12A H 0.1142 0.1958 0.4172 0.078 Uiso 1 1 calc R
C13 C 0.3359(14) 0.1705(9) 0.5426(17) 0.052(4) Uani 1 1 d .
C14 C 0.4002(13) 0.1880(9) 0.4224(18) 0.075(6) Uani 1 1 d .
H14A H 0.5091 0.1796 0.4647 0.112 Uiso 1 1 calc R
H14B H 0.3801 0.2382 0.3925 0.112 Uiso 1 1 calc R
H14C H 0.3523 0.1575 0.3332 0.112 Uiso 1 1 calc R
N1 N 0.6394(8) 0.1039(5) 0.9468(10) 0.035(3) Uani 1 1 d .
N2 N 0.4318(10) 0.1461(6) 0.6710(11) 0.044(3) Uani 1 1 d .

loop_
_atom_site_aniso_label
_atom_site_aniso_U_11
_atom_site_aniso_U_22
_atom_site_aniso_U_33
_atom_site_aniso_U_23
_atom_site_aniso_U_13
_atom_site_aniso_U_12
Co1 0.0406(10) 0.0345(13) 0.0526(11) 0.0043(10) 0.0144(8) -0.0005(9)
Br1 0.0665(10) 0.0450(12) 0.0997(13) 0.0115(10) 0.0154(8) -0.0104(9)
Br2 0.0660(10) 0.0476(12) 0.0591(10) 0.0034(8) 0.0179(7) 0.0123(8)
C1 0.055(8) 0.043(10) 0.053(9) -0.001(8) 0.040(7) 0.002(7)
C2 0.070(9) 0.039(10) 0.032(8) 0.001(7) 0.011(7) 0.027(8)
C3 0.051(8) 0.008(7) 0.053(9) 0.000(7) -0.003(6) 0.001(6)
C4 0.058(8) 0.066(12) 0.046(8) -0.007(9) 0.011(6) 0.018(8)
C5 0.033(6) 0.053(10) 0.043(8) -0.002(8) 0.020(6) -0.011(7)
C6 0.051(8) 0.018(8) 0.076(11) 0.016(8) -0.002(7) 0.000(7)
C7 0.075(9) 0.028(9) 0.074(10) -0.007(8) 0.066(8) -0.002(8)
C8 0.056(8) 0.053(12) 0.058(9) -0.015(9) 0.026(8) 0.002(8)
C9 0.022(6) 0.042(10) 0.072(10) -0.023(9) -0.004(6) 0.001(7)
C10 0.036(6) 0.021(8) 0.056(8) 0.017(7) 0.017(6) 0.004(6)
C11 0.029(7) 0.046(11) 0.095(12) -0.013(10) 0.011(8) 0.001(7)
C12 0.049(9) 0.071(13) 0.062(11) -0.019(10) 0.008(7) 0.014(9)
C13 0.054(8) 0.042(10) 0.055(10) 0.000(8) 0.015(8) 0.004(8)
C14 0.047(7) 0.039(10) 0.096(13) 0.001(9) -0.019(8) 0.020(8)
N1 0.015(4) 0.018(6) 0.051(6) 0.008(5) -0.009(4) 0.004(4)
N2 0.055(6) 0.028(7) 0.035(6) 0.016(6) 0.003(5) -0.001(6)

loop_
_atom_type_symbol
_atom_type_description
_atom_type_scat_dispersion_real
_atom_type_scat_dispersion_imag
_atom_type_scat_source
C C 0.0033 0.0016 'International Tables Vol C Tables 4.2.6.8 and 6.1.1.4'
H H 0.0000 0.0000 'International Tables Vol C Tables 4.2.6.8 and 6.1.1.4'
N N 0.0061 0.0033 'International Tables Vol C Tables 4.2.6.8 and 6.1.1.4'
O O 0.0106 0.0060 'International Tables Vol C Tables 4.2.6.8 and 6.1.1.4'
Co Co 0.3494 0.9721 'International Tables Vol C Tables 4.2.6.8 and 6.1.1.4'
Br Br -0.2901 2.4595 'International Tables Vol C Tables 4.2.6.8 and 6.1.1.4'

loop_
_geom_angle_atom_site_label_1
_geom_angle_atom_site_label_2
_geom_angle_atom_site_label_3
_geom_angle
N1 Co1 N2 83.1(4)
N1 Co1 Br1 114.5(3)
N2 Co1 Br1 112.1(3)
N1 Co1 Br2 113.0(3)
N2 Co1 Br2 114.0(3)
Br1 Co1 Br2 115.90(9)
C2 C1 C6 118.8(13)
C2 C1 H1A 120.6
C6 C1 H1A 120.6
C1 C2 C3 123.9(11)
C1 C2 H2A 118.1
C3 C2 H2A 118.1
N1 C3 C2 118.9(11)
N1 C3 C4 114.6(12)
C2 C3 C4 126.4(10)
C3 C4 H4A 109.5
C3 C4 H4B 109.5
H4A C4 H4B 109.5
C3 C4 H4C 109.5
H4A C4 H4C 109.5
H4B C4 H4C 109.5
N1 C5 C6 123.5(11)
N1 C5 C10 116.1(11)
C6 C5 C10 120.4(10)
C1 C6 C5 118.2(12)
C1 C6 C7 124.6(15)
C5 C6 C7 117.2(11)
C8 C7 C6 124.7(13)
C8 C7 H7A 117.6
C6 C7 H7A 117.6
C7 C8 C9 115.7(12)
C7 C8 H8A 122.1
C9 C8 H8A 122.1
C10 C9 C11 113.7(14)
C10 C9 C8 123.8(12)
C11 C9 C8 122.4(12)
N2 C10 C9 124.2(11)
N2 C10 C5 117.4(9)
C9 C10 C5 118.0(12)
C12 C11 C9 120.4(13)
C12 C11 H11A 119.8
C9 C11 H11A 119.8
C11 C12 C13 121.4(15)
C11 C12 H12A 119.3
C13 C12 H12A 119.3
N2 C13 C12 122.3(16)
N2 C13 C14 115.8(12)
C12 C13 C14 121.9(13)
C13 C14 H14A 109.5
C13 C14 H14B 109.5
H14A C14 H14B 109.5
C13 C14 H14C 109.5
H14A C14 H14C 109.5
H14B C14 H14C 109.5
C5 N1 C3 116.5(11)
C5 N1 Co1 113.0(7)
C3 N1 Co1 130.4(8)
C13 N2 C10 118.0(11)
C13 N2 Co1 131.9(11)
C10 N2 Co1 110.1(7)

loop_
_geom_bond_atom_site_label_1
_geom_bond_atom_site_label_2
_geom_bond_distance
Co1 N1 1.986(9)
Co1 N2 2.051(9)
Co1 Br1 2.338(3)
Co1 Br2 2.366(3)
C1 C2 1.305(14)
C1 C6 1.395(16)
C1 H1A 0.9300
C2 C3 1.419(17)
C2 H2A 0.9300
C3 N1 1.404(13)
C3 C4 1.485(15)
C4 H4A 0.9600
C4 H4B 0.9600
C4 H4C 0.9600
C5 N1 1.360(12)
C5 C6 1.417(16)
C5 C10 1.453(15)
C6 C7 1.466(16)
C7 C8 1.363(17)
C7 H7A 0.9300
C8 C9 1.450(18)
C8 H8A 0.9300
C9 C10 1.401(15)
C9 C11 1.429(19)
C10 N2 1.361(14)
C11 C12 1.298(19)
C11 H11A 0.9300
C12 C13 1.392(18)
C12 H12A 0.9300
C13 N2 1.272(14)
C13 C14 1.500(18)
C14 H14A 0.9600
C14 H14B 0.9600
C14 H14C 0.9600
